data_4125581
loop_
_publ_author_name
'Palmer, W. Neil'
'Zarate, Cayetana'
'Chirik, Paul J.'

_publ_section_title
;
 Benzyltriboronates: Building Blocks for Diastereoselective Carbon-Carbon
 Bond Formation.
;
_journal_issue 7
_journal_name_full 'Journal of the American Chemical Society'
_journal_page_first 2589
_journal_page_last 2592
_journal_paper_doi 10.1021/jacs.6b12896
_journal_volume 139
_journal_year 2017
_chemical_formula_sum 'C32 H56 N4 Ni'
_chemical_formula_weight 555.50
_chemical_name_systematic
;
 ?
;
_space_group_crystal_system triclinic
_space_group_IT_number 2
_space_group_name_Hall '-P 1'
_space_group_name_H-M_alt 'P -1'
_symmetry_space_group_name_Hall '-P 1'
_symmetry_space_group_name_H-M 'P -1'
_atom_sites_solution_hydrogens geom
_audit_creation_method SHELXL-2014
_cell_angle_alpha 71.692(2)
_cell_angle_beta 80.489(2)
_cell_angle_gamma 64.912(2)
_cell_formula_units_Z 2
_cell_length_a 10.3974(6)
_cell_length_b 11.1012(6)
_cell_length_c 15.5433(8)
_cell_measurement_reflns_used 9744
_cell_measurement_temperature 100(2)
_cell_measurement_theta_max 34.99
_cell_measurement_theta_min 2.34
_cell_volume 1541.49(15)
_computing_cell_refinement 'Bruker SAINT'
_computing_data_collection 'Bruker APEX2'
_computing_data_reduction 'Bruker SAINT'
_computing_molecular_graphics 'ORTEP 3 (Farraguia, 1997)'
_computing_structure_refinement 'SHELXL-2014 (Sheldrick, 2014)'
_computing_structure_solution 'SIR 92 (Giacavazzo, 1993)'
_diffrn_ambient_temperature 100(2)
_diffrn_measured_fraction_theta_full 0.999
_diffrn_measured_fraction_theta_max 0.991
_diffrn_measurement_device_type 'Bruker APEX-II CCD'
_diffrn_measurement_method 'phi and omega scans'
_diffrn_radiation_source 'fine-focus sealed tube'
_diffrn_radiation_type MoK\a
_diffrn_radiation_wavelength 0.71073
_diffrn_reflns_av_R_equivalents 0.0932
_diffrn_reflns_av_unetI/netI 0.0954
_diffrn_reflns_Laue_measured_fraction_full 0.999
_diffrn_reflns_Laue_measured_fraction_max 0.991
_diffrn_reflns_limit_h_max 16
_diffrn_reflns_limit_h_min -16
_diffrn_reflns_limit_k_max 17
_diffrn_reflns_limit_k_min -17
_diffrn_reflns_limit_l_max 25
_diffrn_reflns_limit_l_min -25
_diffrn_reflns_number 58424
_diffrn_reflns_point_group_measured_fraction_full 0.999
_diffrn_reflns_point_group_measured_fraction_max 0.991
_diffrn_reflns_theta_full 25.242
_diffrn_reflns_theta_max 35.189
_diffrn_reflns_theta_min 2.164
_exptl_absorpt_coefficient_mu 0.651
_exptl_absorpt_correction_T_max 0.7469
_exptl_absorpt_correction_T_min 0.4158
_exptl_absorpt_correction_type multi-scan
_exptl_absorpt_process_details 'SADABS V2008/1 (Bruker AXS)'
_exptl_crystal_colour red
_exptl_crystal_density_diffrn 1.197
_exptl_crystal_description Block
_exptl_crystal_F_000 496
_exptl_crystal_size_max 0.309
_exptl_crystal_size_mid 0.171
_exptl_crystal_size_min 0.078
_refine_diff_density_max 2.749
_refine_diff_density_min -2.665
_refine_diff_density_rms 0.201
_refine_ls_extinction_method none
_refine_ls_goodness_of_fit_ref 1.031
_refine_ls_hydrogen_treatment constr
_refine_ls_matrix_type full
_refine_ls_number_parameters 338
_refine_ls_number_reflns 13629
_refine_ls_number_restraints 0
_refine_ls_restrained_S_all 1.031
_refine_ls_R_factor_all 0.1178
_refine_ls_R_factor_gt 0.0905
_refine_ls_shift/su_max 0.001
_refine_ls_shift/su_mean 0.000
_refine_ls_structure_factor_coef Fsqd
_refine_ls_weighting_details 'w=1/[\s^2^(Fo^2^)+(0.1561P)^2^] where P=(Fo^2^+2Fc^2^)/3'
_refine_ls_weighting_scheme calc
_refine_ls_wR_factor_gt 0.2180
_refine_ls_wR_factor_ref 0.2338
_reflns_Friedel_coverage 0.000
_reflns_number_gt 9914
_reflns_number_total 13629
_reflns_threshold_expression 'I > 2\s(I)'
_cod_data_source_file ja6b12896_si_001.cif
_cod_data_source_block wnp59
_cod_depositor_comments 'Adding full bibliography for 4125580--4125583.cif.'
_cod_database_code 4125581
_shelx_space_group_comment
;
The symmetry employed for this shelxl refinement is uniquely defined
by the following loop, which should always be used as a source of
symmetry information in preference to the above space-group names.
They are only intended as comments.
;
_shelx_estimated_absorpt_t_min 0.824
_shelx_estimated_absorpt_t_max 0.951
_shelxl_version_number 2014-3

loop_
_space_group_symop_operation_xyz
'x, y, z'
'-x, -y, -z'

loop_
_atom_site_label
_atom_site_type_symbol
_atom_site_fract_x
_atom_site_fract_y
_atom_site_fract_z
_atom_site_U_iso_or_equiv
_atom_site_adp_type
_atom_site_occupancy
_atom_site_site_symmetry_order
_atom_site_calc_flag
_atom_site_refinement_flags_posn
_atom_site_refinement_flags_adp
C1 C 0.2095(2) 0.3955(3) 0.07012(14) 0.0162(4) Uani 1 1 d . .
H1A H 0.2195 0.2992 0.0866 0.024 Uiso 1 1 calc R U
H1B H 0.2498 0.4194 0.0087 0.024 Uiso 1 1 calc R U
H1C H 0.1086 0.4566 0.0721 0.024 Uiso 1 1 calc R U
C2 C 0.2878(2) 0.4128(2) 0.13655(13) 0.0122(4) Uani 1 1 d . .
C3 C 0.4366(2) 0.3347(2) 0.14601(13) 0.0114(3) Uani 1 1 d . .
C4 C 0.5177(2) 0.2384(3) 0.08789(16) 0.0200(5) Uani 1 1 d . .
H4A H 0.6184 0.1943 0.1024 0.030 Uiso 1 1 calc R U
H4B H 0.5077 0.2908 0.0238 0.030 Uiso 1 1 calc R U
H4C H 0.4799 0.1672 0.0996 0.030 Uiso 1 1 calc R U
C5 C 0.64702(19) 0.2856(2) 0.21928(13) 0.0113(3) Uani 1 1 d . .
H5 H 0.6790 0.1886 0.2158 0.014 Uiso 1 1 calc R U
C6 C 0.7229(2) 0.3600(2) 0.14240(14) 0.0145(4) Uani 1 1 d . .
H6A H 0.6997 0.3588 0.0835 0.017 Uiso 1 1 calc R U
H6B H 0.6879 0.4577 0.1430 0.017 Uiso 1 1 calc R U
C7 C 0.8839(2) 0.2920(3) 0.15155(15) 0.0188(4) Uani 1 1 d . .
H7A H 0.9289 0.3448 0.1023 0.023 Uiso 1 1 calc R U
H7B H 0.9205 0.1968 0.1456 0.023 Uiso 1 1 calc R U
C8 C 0.9233(2) 0.2876(3) 0.24343(15) 0.0214(5) Uani 1 1 d . .
H8A H 1.0275 0.2389 0.2496 0.026 Uiso 1 1 calc R U
H8B H 0.8948 0.3830 0.2472 0.026 Uiso 1 1 calc R U
C9 C 0.8488(2) 0.2130(3) 0.32010(14) 0.0173(4) Uani 1 1 d . .
H9A H 0.8722 0.2141 0.3790 0.021 Uiso 1 1 calc R U
H9B H 0.8840 0.1153 0.3193 0.021 Uiso 1 1 calc R U
C10 C 0.6872(2) 0.2811(2) 0.31096(13) 0.0136(4) Uani 1 1 d . .
H10A H 0.6424 0.2285 0.3604 0.016 Uiso 1 1 calc R U
H10B H 0.6509 0.3764 0.3168 0.016 Uiso 1 1 calc R U
C11 C 0.0790(2) 0.5952(2) 0.17800(14) 0.0128(4) Uani 1 1 d . .
H11 H 0.0228 0.5479 0.1668 0.015 Uiso 1 1 calc R U
C12 C 0.0141(2) 0.6471(2) 0.26207(14) 0.0140(4) Uani 1 1 d . .
H12A H 0.0130 0.5685 0.3142 0.017 Uiso 1 1 calc R U
H12B H 0.0732 0.6874 0.2773 0.017 Uiso 1 1 calc R U
C13 C -0.1374(2) 0.7564(3) 0.24521(17) 0.0192(4) Uani 1 1 d . .
H13A H -0.1758 0.7912 0.2994 0.023 Uiso 1 1 calc R U
H13B H -0.1983 0.7134 0.2357 0.023 Uiso 1 1 calc R U
C14 C -0.1428(2) 0.8777(3) 0.16237(17) 0.0221(5) Uani 1 1 d . .
H14A H -0.2426 0.9444 0.1519 0.027 Uiso 1 1 calc R U
H14B H -0.0889 0.9260 0.1738 0.027 Uiso 1 1 calc R U
C15 C -0.0793(2) 0.8263(3) 0.07849(16) 0.0226(5) Uani 1 1 d . .
H15A H -0.0779 0.9050 0.0265 0.027 Uiso 1 1 calc R U
H15B H -0.1394 0.7871 0.0633 0.027 Uiso 1 1 calc R U
C16 C 0.0720(2) 0.7159(2) 0.09447(14) 0.0161(4) Uani 1 1 d . .
H16A H 0.1343 0.7584 0.1024 0.019 Uiso 1 1 calc R U
H16B H 0.1082 0.6803 0.0404 0.019 Uiso 1 1 calc R U
C17 C 0.3271(3) 0.6943(3) 0.46288(15) 0.0186(4) Uani 1 1 d . .
H17A H 0.4235 0.6808 0.4728 0.028 Uiso 1 1 calc R U
H17B H 0.2765 0.6773 0.5215 0.028 Uiso 1 1 calc R U
H17C H 0.2762 0.7894 0.4269 0.028 Uiso 1 1 calc R U
C18 C 0.3346(2) 0.5953(2) 0.41298(13) 0.0124(4) Uani 1 1 d . .
C19 C 0.3118(2) 0.4727(2) 0.45997(13) 0.0126(4) Uani 1 1 d . .
C20 C 0.2867(2) 0.4358(3) 0.56157(14) 0.0184(4) Uani 1 1 d . .
H20A H 0.3063 0.3370 0.5845 0.028 Uiso 1 1 calc R U
H20B H 0.1877 0.4899 0.5766 0.028 Uiso 1 1 calc R U
H20C H 0.3500 0.4565 0.5896 0.028 Uiso 1 1 calc R U
C21 C 0.2937(2) 0.2682(2) 0.44754(13) 0.0116(3) Uani 1 1 d . .
H21 H 0.3454 0.2192 0.5055 0.014 Uiso 1 1 calc R U
C22 C 0.1356(2) 0.2976(2) 0.46989(16) 0.0181(4) Uani 1 1 d . .
H22A H 0.0978 0.3584 0.5109 0.022 Uiso 1 1 calc R U
H22B H 0.0821 0.3466 0.4134 0.022 Uiso 1 1 calc R U
C23 C 0.1139(2) 0.1638(3) 0.51497(17) 0.0203(4) Uani 1 1 d . .
H23A H 0.1599 0.1192 0.5742 0.024 Uiso 1 1 calc R U
H23B H 0.0109 0.1853 0.5263 0.024 Uiso 1 1 calc R U
C24 C 0.1761(2) 0.0641(3) 0.45598(16) 0.0185(4) Uani 1 1 d . .
H24A H 0.1217 0.1035 0.4001 0.022 Uiso 1 1 calc R U
H24B H 0.1673 -0.0244 0.4891 0.022 Uiso 1 1 calc R U
C25 C 0.3326(2) 0.0370(2) 0.43061(15) 0.0164(4) Uani 1 1 d . .
H25A H 0.3684 -0.0220 0.3884 0.020 Uiso 1 1 calc R U
H25B H 0.3889 -0.0133 0.4859 0.020 Uiso 1 1 calc R U
C26 C 0.3523(2) 0.1725(2) 0.38583(14) 0.0147(4) Uani 1 1 d . .
H26A H 0.4547 0.1522 0.3722 0.018 Uiso 1 1 calc R U
H26B H 0.3026 0.2191 0.3279 0.018 Uiso 1 1 calc R U
C27 C 0.3856(2) 0.7372(2) 0.27063(13) 0.0110(3) Uani 1 1 d . .
H27 H 0.4297 0.7632 0.3106 0.013 Uiso 1 1 calc R U
C28 C 0.4893(2) 0.7052(2) 0.19084(14) 0.0137(4) Uani 1 1 d . .
H28A H 0.5814 0.6319 0.2142 0.016 Uiso 1 1 calc R U
H28B H 0.4515 0.6699 0.1541 0.016 Uiso 1 1 calc R U
C29 C 0.5130(2) 0.8328(3) 0.13091(15) 0.0165(4) Uani 1 1 d . .
H29A H 0.5772 0.8092 0.0787 0.020 Uiso 1 1 calc R U
H29B H 0.5591 0.8631 0.1660 0.020 Uiso 1 1 calc R U
C30 C 0.3723(2) 0.9507(2) 0.09636(15) 0.0167(4) Uani 1 1 d . .
H30A H 0.3897 1.0334 0.0595 0.020 Uiso 1 1 calc R U
H30B H 0.3294 0.9232 0.0573 0.020 Uiso 1 1 calc R U
C31 C 0.2701(2) 0.9854(2) 0.17613(16) 0.0175(4) Uani 1 1 d . .
H31A H 0.3093 1.0210 0.2118 0.021 Uiso 1 1 calc R U
H31B H 0.1780 1.0589 0.1529 0.021 Uiso 1 1 calc R U
C32 C 0.2461(2) 0.8587(2) 0.23738(15) 0.0161(4) Uani 1 1 d . .
H32A H 0.1959 0.8304 0.2037 0.019 Uiso 1 1 calc R U
H32B H 0.1847 0.8833 0.2904 0.019 Uiso 1 1 calc R U
N1 N 0.22739(17) 0.49538(19) 0.19152(11) 0.0108(3) Uani 1 1 d . .
N2 N 0.49190(17) 0.35532(19) 0.20924(11) 0.0107(3) Uani 1 1 d . .
N3 N 0.36108(17) 0.61348(19) 0.32325(11) 0.0106(3) Uani 1 1 d . .
N4 N 0.31765(17) 0.39659(18) 0.40635(11) 0.0102(3) Uani 1 1 d . .
Ni1 Ni 0.35277(2) 0.47135(3) 0.27970(2) 0.00888(9) Uani 1 1 d . .

loop_
_atom_site_aniso_label
_atom_site_aniso_U_11
_atom_site_aniso_U_22
_atom_site_aniso_U_33
_atom_site_aniso_U_23
_atom_site_aniso_U_13
_atom_site_aniso_U_12
C1 0.0110(9) 0.0278(11) 0.0141(9) -0.0085(8) -0.0050(7) -0.0082(8)
C2 0.0071(8) 0.0216(10) 0.0098(8) -0.0052(7) -0.0018(6) -0.0063(7)
C3 0.0050(7) 0.0202(10) 0.0105(8) -0.0074(7) -0.0012(6) -0.0038(7)
C4 0.0130(9) 0.0303(12) 0.0198(10) -0.0169(9) -0.0028(8) -0.0037(9)
C5 0.0042(7) 0.0206(10) 0.0096(8) -0.0070(7) -0.0010(6) -0.0031(7)
C6 0.0055(8) 0.0278(11) 0.0107(8) -0.0072(8) -0.0003(6) -0.0058(8)
C7 0.0052(8) 0.0382(13) 0.0110(9) -0.0085(9) 0.0004(7) -0.0058(9)
C8 0.0077(9) 0.0472(15) 0.0118(9) -0.0089(10) -0.0011(7) -0.0123(10)
C9 0.0057(8) 0.0319(12) 0.0107(9) -0.0049(8) -0.0034(7) -0.0037(8)
C10 0.0049(8) 0.0282(11) 0.0076(8) -0.0059(8) -0.0014(6) -0.0053(8)
C11 0.0048(7) 0.0222(10) 0.0124(8) -0.0052(8) -0.0025(6) -0.0051(7)
C12 0.0043(8) 0.0220(10) 0.0129(9) -0.0049(8) -0.0006(6) -0.0026(7)
C13 0.0049(8) 0.0265(12) 0.0224(11) -0.0082(9) 0.0007(7) -0.0019(8)
C14 0.0097(9) 0.0237(12) 0.0268(12) -0.0044(9) -0.0023(8) -0.0022(8)
C15 0.0143(10) 0.0279(12) 0.0176(10) -0.0002(9) -0.0087(8) -0.0023(9)
C16 0.0095(9) 0.0257(11) 0.0114(9) -0.0043(8) -0.0029(7) -0.0052(8)
C17 0.0225(11) 0.0277(12) 0.0142(9) -0.0125(9) 0.0038(8) -0.0147(10)
C18 0.0096(8) 0.0208(10) 0.0093(8) -0.0067(7) 0.0003(6) -0.0068(8)
C19 0.0088(8) 0.0220(10) 0.0093(8) -0.0070(7) 0.0007(6) -0.0069(8)
C20 0.0202(10) 0.0313(12) 0.0093(9) -0.0087(8) 0.0020(8) -0.0142(10)
C21 0.0076(8) 0.0194(10) 0.0099(8) -0.0051(7) -0.0002(6) -0.0065(7)
C22 0.0096(9) 0.0225(11) 0.0238(11) -0.0093(9) 0.0032(8) -0.0073(8)
C23 0.0136(9) 0.0272(12) 0.0235(11) -0.0079(9) 0.0054(8) -0.0127(9)
C24 0.0135(9) 0.0260(12) 0.0205(10) -0.0062(9) -0.0023(8) -0.0116(9)
C25 0.0114(9) 0.0211(11) 0.0190(10) -0.0067(8) -0.0013(7) -0.0074(8)
C26 0.0107(9) 0.0211(10) 0.0143(9) -0.0073(8) 0.0006(7) -0.0067(8)
C27 0.0079(8) 0.0178(9) 0.0089(8) -0.0043(7) -0.0010(6) -0.0059(7)
C28 0.0084(8) 0.0199(10) 0.0118(8) -0.0048(7) 0.0019(7) -0.0053(8)
C29 0.0117(9) 0.0247(11) 0.0137(9) -0.0038(8) 0.0016(7) -0.0096(8)
C30 0.0159(10) 0.0209(10) 0.0133(9) -0.0012(8) -0.0038(7) -0.0084(8)
C31 0.0126(9) 0.0172(10) 0.0203(10) -0.0033(8) -0.0016(8) -0.0046(8)
C32 0.0087(8) 0.0190(10) 0.0185(10) -0.0047(8) 0.0013(7) -0.0047(8)
N1 0.0033(6) 0.0199(8) 0.0095(7) -0.0046(6) -0.0025(5) -0.0037(6)
N2 0.0050(7) 0.0203(9) 0.0080(7) -0.0049(6) -0.0018(5) -0.0050(6)
N3 0.0074(7) 0.0184(8) 0.0079(7) -0.0044(6) 0.0001(5) -0.0064(6)
N4 0.0072(7) 0.0167(8) 0.0075(7) -0.0037(6) -0.0011(5) -0.0051(6)
Ni1 0.00449(13) 0.01818(15) 0.00607(13) -0.00549(10) -0.00068(8) -0.00474(10)

loop_
_atom_type_symbol
_atom_type_description
_atom_type_scat_dispersion_real
_atom_type_scat_dispersion_imag
_atom_type_scat_source
C C 0.0033 0.0016 'International Tables Vol C Tables 4.2.6.8 and 6.1.1.4'
H H 0.0000 0.0000 'International Tables Vol C Tables 4.2.6.8 and 6.1.1.4'
N N 0.0061 0.0033 'International Tables Vol C Tables 4.2.6.8 and 6.1.1.4'
Ni Ni 0.3393 1.1124 'International Tables Vol C Tables 4.2.6.8 and 6.1.1.4'

loop_
_geom_angle_atom_site_label_1
_geom_angle_atom_site_label_2
_geom_angle_atom_site_label_3
_geom_angle
N1 C2 C3 114.68(16)
N1 C2 C1 125.18(18)
C3 C2 C1 120.12(18)
N2 C3 C2 114.28(17)
N2 C3 C4 125.62(17)
C2 C3 C4 120.10(16)
N2 C5 C10 110.93(15)
N2 C5 C6 110.32(17)
C10 C5 C6 109.75(15)
C7 C6 C5 111.81(18)
C6 C7 C8 110.64(17)
C9 C8 C7 110.23(18)
C8 C9 C10 111.43(19)
C5 C10 C9 110.92(16)
N1 C11 C16 109.52(16)
N1 C11 C12 111.29(15)
C16 C11 C12 110.81(18)
C13 C12 C11 110.68(17)
C12 C13 C14 111.70(18)
C15 C14 C13 110.4(2)
C14 C15 C16 110.99(18)
C15 C16 C11 112.16(18)
N3 C18 C19 114.93(17)
N3 C18 C17 124.3(2)
C19 C18 C17 120.73(18)
N4 C19 C18 114.06(18)
N4 C19 C20 125.12(19)
C18 C19 C20 120.80(17)
N4 C21 C26 111.19(16)
N4 C21 C22 111.97(17)
C26 C21 C22 109.35(16)
C23 C22 C21 111.04(19)
C24 C23 C22 111.40(19)
C23 C24 C25 111.00(17)
C24 C25 C26 111.18(19)
C21 C26 C25 110.92(18)
N3 C27 C28 109.58(17)
N3 C27 C32 111.26(15)
C28 C27 C32 110.77(17)
C29 C28 C27 111.75(18)
C28 C29 C30 110.97(17)
C31 C30 C29 110.14(18)
C32 C31 C30 111.32(19)
C31 C32 C27 112.20(17)
C2 N1 C11 118.89(15)
C2 N1 Ni1 114.04(13)
C11 N1 Ni1 127.04(13)
C3 N2 C5 117.82(16)
C3 N2 Ni1 114.20(13)
C5 N2 Ni1 127.95(12)
C18 N3 C27 117.93(16)
C18 N3 Ni1 113.70(14)
C27 N3 Ni1 128.30(12)
C19 N4 C21 118.78(17)
C19 N4 Ni1 115.00(14)
C21 N4 Ni1 126.20(12)
N4 Ni1 N1 119.89(7)
N4 Ni1 N2 120.77(7)
N1 Ni1 N2 82.00(7)
N4 Ni1 N3 82.23(7)
N1 Ni1 N3 127.39(8)
N2 Ni1 N3 129.80(7)

loop_
_geom_bond_atom_site_label_1
_geom_bond_atom_site_label_2
_geom_bond_distance
C1 C2 1.516(3)
C2 N1 1.339(3)
C2 C3 1.424(3)
C3 N2 1.337(2)
C3 C4 1.503(3)
C5 N2 1.474(2)
C5 C10 1.531(3)
C5 C6 1.533(3)
C6 C7 1.528(3)
C7 C8 1.530(3)
C8 C9 1.525(3)
C9 C10 1.533(3)
C11 N1 1.471(3)
C11 C16 1.530(3)
C11 C12 1.532(3)
C12 C13 1.529(3)
C13 C14 1.532(4)
C14 C15 1.525(4)
C15 C16 1.530(3)
C17 C18 1.503(3)
C18 N3 1.343(3)
C18 C19 1.426(3)
C19 N4 1.339(2)
C19 C20 1.509(3)
C21 N4 1.476(3)
C21 C26 1.523(3)
C21 C22 1.536(3)
C22 C23 1.525(3)
C23 C24 1.523(3)
C24 C25 1.531(3)
C25 C26 1.531(3)
C27 N3 1.463(3)
C27 C28 1.529(3)
C27 C32 1.530(3)
C28 C29 1.525(3)
C29 C30 1.528(3)
C30 C31 1.527(3)
C31 C32 1.524(3)
N1 Ni1 1.9274(15)
N2 Ni1 1.9323(17)
N3 Ni1 1.9393(17)
N4 Ni1 1.9211(17)

loop_
_geom_torsion_atom_site_label_1
_geom_torsion_atom_site_label_2
_geom_torsion_atom_site_label_3
_geom_torsion_atom_site_label_4
_geom_torsion
N1 C2 C3 N2 0.8(3)
C1 C2 C3 N2 -177.49(19)
N1 C2 C3 C4 -179.6(2)
C1 C2 C3 C4 2.1(3)
N2 C5 C6 C7 178.97(16)
C10 C5 C6 C7 56.4(2)
C5 C6 C7 C8 -57.0(3)
C6 C7 C8 C9 56.3(3)
C7 C8 C9 C10 -56.8(3)
N2 C5 C10 C9 -178.13(18)
C6 C5 C10 C9 -56.0(2)
C8 C9 C10 C5 57.2(2)
N1 C11 C12 C13 177.03(18)
C16 C11 C12 C13 54.9(2)
C11 C12 C13 C14 -56.6(2)
C12 C13 C14 C15 56.9(2)
C13 C14 C15 C16 -55.6(3)
C14 C15 C16 C11 55.4(3)
N1 C11 C16 C15 -177.99(17)
C12 C11 C16 C15 -54.8(2)
N3 C18 C19 N4 -1.3(3)
C17 C18 C19 N4 178.13(18)
N3 C18 C19 C20 177.50(18)
C17 C18 C19 C20 -3.1(3)
N4 C21 C22 C23 -178.27(17)
C26 C21 C22 C23 58.0(2)
C21 C22 C23 C24 -56.7(2)
C22 C23 C24 C25 54.5(3)
C23 C24 C25 C26 -54.6(2)
N4 C21 C26 C25 177.68(16)
C22 C21 C26 C25 -58.2(2)
C24 C25 C26 C21 57.1(2)
N3 C27 C28 C29 177.17(15)
C32 C27 C28 C29 54.0(2)
C27 C28 C29 C30 -56.7(2)
C28 C29 C30 C31 57.3(2)
C29 C30 C31 C32 -56.5(2)
C30 C31 C32 C27 55.1(2)
N3 C27 C32 C31 -175.45(17)
C28 C27 C32 C31 -53.3(2)
C3 C2 N1 C11 171.11(18)
C1 C2 N1 C11 -10.8(3)
C3 C2 N1 Ni1 -7.0(2)
C1 C2 N1 Ni1 171.10(17)
C16 C11 N1 C2 -74.9(2)
C12 C11 N1 C2 162.26(18)
C16 C11 N1 Ni1 103.02(18)
C12 C11 N1 Ni1 -19.9(2)
C2 C3 N2 C5 -175.99(18)
C4 C3 N2 C5 4.4(3)
C2 C3 N2 Ni1 5.9(2)
C4 C3 N2 Ni1 -173.69(18)
C10 C5 N2 C3 -161.89(19)
C6 C5 N2 C3 76.3(2)
C10 C5 N2 Ni1 15.9(3)
C6 C5 N2 Ni1 -105.90(17)
C19 C18 N3 C27 180.00(16)
C17 C18 N3 C27 0.6(3)
C19 C18 N3 Ni1 2.7(2)
C17 C18 N3 Ni1 -176.71(16)
C28 C27 N3 C18 148.35(17)
C32 C27 N3 C18 -88.8(2)
C28 C27 N3 Ni1 -34.8(2)
C32 C27 N3 Ni1 88.09(19)
C18 C19 N4 C21 -179.23(16)
C20 C19 N4 C21 2.1(3)
C18 C19 N4 Ni1 -0.8(2)
C20 C19 N4 Ni1 -179.48(16)
C26 C21 N4 C19 -160.70(17)
C22 C21 N4 C19 76.6(2)
C26 C21 N4 Ni1 21.0(2)
C22 C21 N4 Ni1 -101.63(18)
